data_4333461
loop_
_publ_author_name
'Eid, Samar'
'Fourmigu\'e, Marc'
'Roisnel, Thierry'
'Lorcy, Dominique'

_publ_section_title
;
 Influence of the Thiazole Backbone on the Structural, Redox, and Optical
 Properties of Dithiolene and Diselenolene Complexes
;
_journal_issue 25
_journal_name_full 'Inorganic Chemistry'
_journal_page_first 10647
_journal_page_last 10654
_journal_paper_doi 10.1021/ic7013682
_journal_volume 46
_journal_year 2007
_chemical_formula_moiety 'C8 H6 N2 Ni1 S8, 2(P C24 H20)'
_chemical_formula_sum 'C56 H46 N2 Ni P2 S8'
_chemical_formula_weight 1124.08
_chemical_name_systematic ?
_space_group_IT_number 2
_symmetry_cell_setting triclinic
_symmetry_space_group_name_Hall '-P 1'
_symmetry_space_group_name_H-M 'P -1'
_atom_sites_solution_hydrogens geom
_atom_sites_solution_primary direct
_atom_sites_solution_secondary difmap
_audit_creation_method SHELXL-97
_cell_angle_alpha 97.647(9)
_cell_angle_beta 102.055(8)
_cell_angle_gamma 103.035(9)
_cell_formula_units_Z 1
_cell_length_a 6.8346(12)
_cell_length_b 12.817(2)
_cell_length_c 15.437(3)
_cell_measurement_reflns_used 5644
_cell_measurement_temperature 100(2)
_cell_measurement_theta_max 27.51
_cell_measurement_theta_min 2.75
_cell_measurement_wavelength 0.71073
_cell_volume 1265.1(4)
_computing_cell_refinement 'Bruker SMART'
_computing_data_collection 'Bruker SMART'
_computing_data_reduction 'Bruker SAINT'
_computing_molecular_graphics 'Ortep-3 for Windows (Farrugia, 1997)'
_computing_publication_material 'WinGX publication routines (Farrugia, 1999)'
_computing_structure_refinement 'SHELXL-97 (Sheldrick, 1997)'
_computing_structure_solution 'SIR97 (Altomare et al., 1999)'
_diffrn_ambient_temperature 100(2)
_diffrn_detector 'CCD plate'
_diffrn_measured_fraction_theta_full 0.984
_diffrn_measured_fraction_theta_max 0.984
_diffrn_measurement_device_type 'APEXII, Bruker-AXS'
_diffrn_measurement_method 'CCD rotation images, thin slices'
_diffrn_radiation_monochromator graphite
_diffrn_radiation_source 'fine-focus sealed tube'
_diffrn_radiation_type MoK\a
_diffrn_radiation_wavelength 0.71073
_diffrn_reflns_av_R_equivalents 0.0339
_diffrn_reflns_av_sigmaI/netI 0.0296
_diffrn_reflns_limit_h_max 8
_diffrn_reflns_limit_h_min -6
_diffrn_reflns_limit_k_max 16
_diffrn_reflns_limit_k_min -16
_diffrn_reflns_limit_l_max 20
_diffrn_reflns_limit_l_min -20
_diffrn_reflns_number 25813
_diffrn_reflns_theta_full 27.48
_diffrn_reflns_theta_max 27.48
_diffrn_reflns_theta_min 2.93
_exptl_absorpt_coefficient_mu 0.819
_exptl_absorpt_correction_T_max 0.976
_exptl_absorpt_correction_T_min 0.782
_exptl_absorpt_correction_type multi-scan
_exptl_absorpt_process_details
; 
[Sheldrick, G.M. (2002). SADABS Bruker AXS Inc., Madison, Wisconsin, USA] 
;
_exptl_crystal_colour brown
_exptl_crystal_density_diffrn 1.475
_exptl_crystal_density_method 'not measured'
_exptl_crystal_description plate
_exptl_crystal_F_000 582
_exptl_crystal_size_max 0.3
_exptl_crystal_size_mid 0.25
_exptl_crystal_size_min 0.03
_refine_diff_density_max 0.539
_refine_diff_density_min -0.298
_refine_diff_density_rms 0.064
_refine_ls_extinction_method none
_refine_ls_goodness_of_fit_ref 1.031
_refine_ls_hydrogen_treatment constr
_refine_ls_matrix_type full
_refine_ls_number_parameters 313
_refine_ls_number_reflns 5696
_refine_ls_number_restraints 0
_refine_ls_restrained_S_all 1.031
_refine_ls_R_factor_all 0.0392
_refine_ls_R_factor_gt 0.0299
_refine_ls_shift/su_max 0.000
_refine_ls_shift/su_mean 0.000
_refine_ls_structure_factor_coef Fsqd
_refine_ls_weighting_details 'calc w=1/[\s^2^(Fo^2^)+(0.0292P)^2^+1.1237P] where P=(Fo^2^+2Fc^2^)/3'
_refine_ls_weighting_scheme calc
_refine_ls_wR_factor_gt 0.0696
_refine_ls_wR_factor_ref 0.0744
_reflns_number_gt 4844
_reflns_number_total 5696
_reflns_threshold_expression >2sigma(I)
_cod_data_source_file ic7013682sup1.cif
_cod_data_source_block es145
_cod_original_sg_symbol_H-M P-1
_cod_database_code 4333461

loop_
_symmetry_equiv_pos_as_xyz
'x, y, z'
'-x, -y, -z'

loop_
_atom_site_label
_atom_site_type_symbol
_atom_site_fract_x
_atom_site_fract_y
_atom_site_fract_z
_atom_site_U_iso_or_equiv
_atom_site_adp_type
_atom_site_occupancy
_atom_site_symmetry_multiplicity
_atom_site_calc_flag
_atom_site_refinement_flags
Ni1 Ni 0.0000 0.0000 0.5000 0.01267(8) Uani 1 2 d S
S1 S -0.30528(7) -0.01139(3) 0.41308(3) 0.01528(10) Uani 1 1 d .
S2 S 0.06215(7) -0.12971(4) 0.40977(3) 0.01819(11) Uani 1 1 d .
S3 S -0.21491(7) -0.25015(4) 0.21936(3) 0.01769(10) Uani 1 1 d .
S4 S -0.59363(7) -0.25884(4) 0.07340(3) 0.01969(11) Uani 1 1 d .
C1 C -0.3110(3) -0.10912(14) 0.32287(12) 0.0145(4) Uani 1 1 d .
C2 C -0.1598(3) -0.16039(14) 0.32243(12) 0.0159(4) Uani 1 1 d .
N3 N -0.4686(2) -0.13897(12) 0.24256(10) 0.0151(3) Uani 1 1 d .
C3 C -0.6413(3) -0.09020(16) 0.22839(13) 0.0193(4) Uani 1 1 d .
H3A H -0.6327 -0.0398 0.2835 0.029 Uiso 0.50 1 calc PR
H3B H -0.7717 -0.1475 0.2134 0.029 Uiso 0.50 1 calc PR
H3C H -0.6366 -0.0502 0.1786 0.029 Uiso 0.50 1 calc PR
H3D H -0.7279 -0.1186 0.1669 0.029 Uiso 0.50 1 calc PR
H3E H -0.5890 -0.0108 0.2370 0.029 Uiso 0.50 1 calc PR
H3F H -0.7241 -0.1081 0.2717 0.029 Uiso 0.50 1 calc PR
C4 C -0.4415(3) -0.21159(14) 0.17811(12) 0.0154(4) Uani 1 1 d .
C101 C 0.7444(3) 0.21012(14) 0.21212(12) 0.0149(4) Uani 1 1 d .
C102 C 0.8944(3) 0.18432(15) 0.27665(13) 0.0187(4) Uani 1 1 d .
H102 H 0.9469 0.2292 0.3349 0.022 Uiso 1 1 calc R
C103 C 0.9664(3) 0.09360(15) 0.25591(14) 0.0207(4) Uani 1 1 d .
H103 H 1.0660 0.0754 0.3000 0.025 Uiso 1 1 calc R
C104 C 0.8919(3) 0.02989(15) 0.17041(14) 0.0211(4) Uani 1 1 d .
H104 H 0.9406 -0.0324 0.1559 0.025 Uiso 1 1 calc R
C105 C 0.7467(3) 0.05619(15) 0.10578(14) 0.0218(4) Uani 1 1 d .
H105 H 0.6981 0.0123 0.0471 0.026 Uiso 1 1 calc R
C106 C 0.6717(3) 0.14639(14) 0.12627(13) 0.0177(4) Uani 1 1 d .
H106 H 0.5718 0.1641 0.0819 0.021 Uiso 1 1 calc R
C111 C 0.4541(3) 0.34050(14) 0.15135(12) 0.0144(3) Uani 1 1 d .
C112 C 0.2773(3) 0.25309(15) 0.11543(13) 0.0181(4) Uani 1 1 d .
H112 H 0.2634 0.1883 0.1398 0.022 Uiso 1 1 calc R
C113 C 0.1234(3) 0.26105(16) 0.04470(13) 0.0207(4) Uani 1 1 d .
H113 H 0.0055 0.2010 0.0194 0.025 Uiso 1 1 calc R
C114 C 0.1408(3) 0.35708(16) 0.01048(13) 0.0205(4) Uani 1 1 d .
H114 H 0.0354 0.3623 -0.0385 0.025 Uiso 1 1 calc R
C115 C 0.3112(3) 0.44467(15) 0.04780(13) 0.0186(4) Uani 1 1 d .
H115 H 0.3204 0.5108 0.0255 0.022 Uiso 1 1 calc R
C116 C 0.4696(3) 0.43697(14) 0.11783(12) 0.0157(4) Uani 1 1 d .
H116 H 0.5875 0.4971 0.1426 0.019 Uiso 1 1 calc R
C121 C 0.5323(3) 0.31050(14) 0.33602(12) 0.0147(4) Uani 1 1 d .
C122 C 0.4322(3) 0.38882(15) 0.36314(13) 0.0182(4) Uani 1 1 d .
H122 H 0.4286 0.4487 0.3331 0.022 Uiso 1 1 calc R
C123 C 0.3391(3) 0.37809(16) 0.43389(13) 0.0206(4) Uani 1 1 d .
H123 H 0.2734 0.4316 0.4533 0.025 Uiso 1 1 calc R
C124 C 0.3408(3) 0.28982(16) 0.47690(13) 0.0221(4) Uani 1 1 d .
H124 H 0.2749 0.2826 0.5250 0.027 Uiso 1 1 calc R
C125 C 0.4385(3) 0.21208(16) 0.44967(13) 0.0220(4) Uani 1 1 d .
H125 H 0.4392 0.1516 0.4791 0.026 Uiso 1 1 calc R
C126 C 0.5351(3) 0.22244(14) 0.37966(13) 0.0178(4) Uani 1 1 d .
H126 H 0.6032 0.1695 0.3615 0.021 Uiso 1 1 calc R
C131 C 0.8649(3) 0.44581(14) 0.27447(12) 0.0146(4) Uani 1 1 d .
C132 C 0.9795(3) 0.47242(14) 0.21173(13) 0.0172(4) Uani 1 1 d .
H132 H 0.9444 0.4273 0.1538 0.021 Uiso 1 1 calc R
C133 C 1.1449(3) 0.56503(15) 0.23428(14) 0.0199(4) Uani 1 1 d .
H133 H 1.2214 0.5840 0.1914 0.024 Uiso 1 1 calc R
C134 C 1.1981(3) 0.62959(15) 0.31896(14) 0.0206(4) Uani 1 1 d .
H134 H 1.3113 0.6929 0.3342 0.025 Uiso 1 1 calc R
C135 C 1.0871(3) 0.60241(15) 0.38188(13) 0.0206(4) Uani 1 1 d .
H135 H 1.1258 0.6465 0.4404 0.025 Uiso 1 1 calc R
C136 C 0.9194(3) 0.51081(14) 0.35958(13) 0.0176(4) Uani 1 1 d .
H136 H 0.8423 0.4928 0.4025 0.021 Uiso 1 1 calc R
P101 P 0.64962(7) 0.32619(4) 0.24321(3) 0.01319(10) Uani 1 1 d .

loop_
_atom_site_aniso_label
_atom_site_aniso_U_11
_atom_site_aniso_U_22
_atom_site_aniso_U_33
_atom_site_aniso_U_23
_atom_site_aniso_U_13
_atom_site_aniso_U_12
Ni1 0.01497(17) 0.01069(15) 0.01220(17) 0.00201(12) 0.00314(13) 0.00333(12)
S1 0.0176(2) 0.0148(2) 0.0144(2) 0.00329(17) 0.00359(18) 0.00638(17)
S2 0.0174(2) 0.0180(2) 0.0175(2) -0.00172(18) 0.00144(18) 0.00709(18)
S3 0.0172(2) 0.0160(2) 0.0178(2) -0.00132(17) 0.00200(18) 0.00494(17)
S4 0.0178(2) 0.0208(2) 0.0160(2) 0.00021(18) 0.00029(19) 0.00142(18)
C1 0.0154(9) 0.0132(8) 0.0128(9) 0.0038(7) 0.0022(7) 0.0001(7)
C2 0.0178(9) 0.0132(8) 0.0144(9) 0.0009(7) 0.0031(7) 0.0018(7)
N3 0.0145(8) 0.0157(7) 0.0150(8) 0.0045(6) 0.0042(6) 0.0026(6)
C3 0.0165(9) 0.0228(9) 0.0176(10) 0.0023(8) 0.0054(8) 0.0032(7)
C4 0.0146(9) 0.0131(8) 0.0169(9) 0.0040(7) 0.0039(7) 0.0001(7)
C101 0.0149(9) 0.0123(8) 0.0195(9) 0.0053(7) 0.0079(7) 0.0026(7)
C102 0.0163(9) 0.0189(9) 0.0199(10) 0.0036(7) 0.0052(8) 0.0024(7)
C103 0.0146(9) 0.0225(9) 0.0285(11) 0.0117(8) 0.0077(8) 0.0056(7)
C104 0.0193(10) 0.0134(8) 0.0345(12) 0.0077(8) 0.0126(9) 0.0043(7)
C105 0.0239(10) 0.0164(9) 0.0231(10) -0.0014(8) 0.0085(8) 0.0018(8)
C106 0.0179(9) 0.0169(8) 0.0190(10) 0.0050(7) 0.0058(8) 0.0036(7)
C111 0.0155(9) 0.0157(8) 0.0128(9) 0.0031(7) 0.0051(7) 0.0039(7)
C112 0.0167(9) 0.0173(9) 0.0212(10) 0.0077(7) 0.0071(8) 0.0017(7)
C113 0.0136(9) 0.0237(9) 0.0221(10) 0.0027(8) 0.0047(8) -0.0001(7)
C114 0.0161(9) 0.0292(10) 0.0185(10) 0.0075(8) 0.0050(8) 0.0079(8)
C115 0.0216(10) 0.0204(9) 0.0193(10) 0.0091(8) 0.0095(8) 0.0093(8)
C116 0.0165(9) 0.0131(8) 0.0178(9) 0.0018(7) 0.0068(7) 0.0027(7)
C121 0.0135(9) 0.0152(8) 0.0143(9) 0.0036(7) 0.0032(7) 0.0014(7)
C122 0.0174(9) 0.0186(9) 0.0200(10) 0.0060(7) 0.0036(8) 0.0070(7)
C123 0.0161(9) 0.0265(10) 0.0201(10) 0.0013(8) 0.0053(8) 0.0086(8)
C124 0.0170(10) 0.0313(10) 0.0176(10) 0.0051(8) 0.0073(8) 0.0022(8)
C125 0.0240(10) 0.0231(9) 0.0201(10) 0.0107(8) 0.0068(8) 0.0035(8)
C126 0.0178(9) 0.0158(8) 0.0206(10) 0.0058(7) 0.0057(8) 0.0037(7)
C131 0.0139(9) 0.0121(8) 0.0179(9) 0.0043(7) 0.0031(7) 0.0035(7)
C132 0.0173(9) 0.0160(8) 0.0187(9) 0.0028(7) 0.0054(8) 0.0045(7)
C133 0.0157(9) 0.0186(9) 0.0294(11) 0.0091(8) 0.0098(8) 0.0060(7)
C134 0.0162(9) 0.0127(8) 0.0310(11) 0.0054(8) 0.0029(8) 0.0018(7)
C135 0.0227(10) 0.0146(8) 0.0210(10) 0.0006(7) 0.0003(8) 0.0039(7)
C136 0.0194(9) 0.0161(8) 0.0178(9) 0.0049(7) 0.0047(8) 0.0048(7)
P101 0.0144(2) 0.0115(2) 0.0140(2) 0.00345(17) 0.00433(18) 0.00255(17)

loop_
_atom_type_symbol
_atom_type_description
_atom_type_scat_dispersion_real
_atom_type_scat_dispersion_imag
_atom_type_scat_source
C C 0.0033 0.0016 'International Tables Vol C Tables 4.2.6.8 and 6.1.1.4'
H H 0.0000 0.0000 'International Tables Vol C Tables 4.2.6.8 and 6.1.1.4'
N N 0.0061 0.0033 'International Tables Vol C Tables 4.2.6.8 and 6.1.1.4'
P P 0.1023 0.0942 'International Tables Vol C Tables 4.2.6.8 and 6.1.1.4'
S S 0.1246 0.1234 'International Tables Vol C Tables 4.2.6.8 and 6.1.1.4'
Ni Ni 0.3393 1.1124 'International Tables Vol C Tables 4.2.6.8 and 6.1.1.4'

loop_
_geom_angle_atom_site_label_1
_geom_angle_atom_site_label_2
_geom_angle_atom_site_label_3
_geom_angle
_geom_angle_site_symmetry_1
_geom_angle_site_symmetry_3
S1 Ni1 S1 180.000(1) . 2_556
S1 Ni1 S2 85.78(2) . 2_556
S1 Ni1 S2 94.22(2) 2_556 2_556
S1 Ni1 S2 94.22(2) . .
S1 Ni1 S2 85.78(2) 2_556 .
S2 Ni1 S2 180.0 2_556 .
C1 S1 Ni1 100.21(6) . .
C2 S2 Ni1 100.02(6) . .
C4 S3 C2 92.07(9) . .
C2 C1 N3 113.94(16) . .
C2 C1 S1 122.63(14) . .
N3 C1 S1 123.39(14) . .
C1 C2 S2 122.77(14) . .
C1 C2 S3 109.67(14) . .
S2 C2 S3 127.36(11) . .
C4 N3 C1 115.11(15) . .
C4 N3 C3 122.35(15) . .
C1 N3 C3 122.45(15) . .
N3 C3 H3A 109.5 . .
N3 C3 H3B 109.5 . .
H3A C3 H3B 109.5 . .
N3 C3 H3C 109.5 . .
H3A C3 H3C 109.5 . .
H3B C3 H3C 109.5 . .
N3 C3 H3D 109.5 . .
H3A C3 H3D 141.1 . .
H3B C3 H3D 56.3 . .
H3C C3 H3D 56.3 . .
N3 C3 H3E 109.5 . .
H3A C3 H3E 56.3 . .
H3B C3 H3E 141.1 . .
H3C C3 H3E 56.3 . .
H3D C3 H3E 109.5 . .
N3 C3 H3F 109.5 . .
H3A C3 H3F 56.3 . .
H3B C3 H3F 56.3 . .
H3C C3 H3F 141.1 . .
H3D C3 H3F 109.5 . .
H3E C3 H3F 109.5 . .
N3 C4 S4 126.93(14) . .
N3 C4 S3 109.15(13) . .
S4 C4 S3 123.92(11) . .
C106 C101 C102 119.93(17) . .
C106 C101 P101 121.30(14) . .
C102 C101 P101 118.77(14) . .
C103 C102 C101 120.34(18) . .
C103 C102 H102 119.8 . .
C101 C102 H102 119.8 . .
C104 C103 C102 119.39(18) . .
C104 C103 H103 120.3 . .
C102 C103 H103 120.3 . .
C103 C104 C105 120.55(18) . .
C103 C104 H104 119.7 . .
C105 C104 H104 119.7 . .
C104 C105 C106 120.48(18) . .
C104 C105 H105 119.8 . .
C106 C105 H105 119.8 . .
C101 C106 C105 119.28(18) . .
C101 C106 H106 120.4 . .
C105 C106 H106 120.4 . .
C116 C111 C112 119.66(17) . .
C116 C111 P101 121.87(14) . .
C112 C111 P101 118.41(13) . .
C113 C112 C111 120.10(17) . .
C113 C112 H112 119.9 . .
C111 C112 H112 119.9 . .
C112 C113 C114 120.05(18) . .
C112 C113 H113 120.0 . .
C114 C113 H113 120.0 . .
C115 C114 C113 119.97(18) . .
C115 C114 H114 120.0 . .
C113 C114 H114 120.0 . .
C114 C115 C116 120.58(17) . .
C114 C115 H115 119.7 . .
C116 C115 H115 119.7 . .
C115 C116 C111 119.58(17) . .
C115 C116 H116 120.2 . .
C111 C116 H116 120.2 . .
C126 C121 C122 119.99(17) . .
C126 C121 P101 121.76(14) . .
C122 C121 P101 118.24(13) . .
C123 C122 C121 119.38(17) . .
C123 C122 H122 120.3 . .
C121 C122 H122 120.3 . .
C122 C123 C124 120.55(18) . .
C122 C123 H123 119.7 . .
C124 C123 H123 119.7 . .
C125 C124 C123 120.02(18) . .
C125 C124 H124 120.0 . .
C123 C124 H124 120.0 . .
C126 C125 C124 120.14(17) . .
C126 C125 H125 119.9 . .
C124 C125 H125 119.9 . .
C125 C126 C121 119.91(17) . .
C125 C126 H126 120.0 . .
C121 C126 H126 120.0 . .
C136 C131 C132 119.85(17) . .
C136 C131 P101 121.17(14) . .
C132 C131 P101 118.98(14) . .
C133 C132 C131 119.83(17) . .
C133 C132 H132 120.1 . .
C131 C132 H132 120.1 . .
C134 C133 C132 120.09(18) . .
C134 C133 H133 120.0 . .
C132 C133 H133 120.0 . .
C133 C134 C135 120.24(17) . .
C133 C134 H134 119.9 . .
C135 C134 H134 119.9 . .
C134 C135 C136 120.15(18) . .
C134 C135 H135 119.9 . .
C136 C135 H135 119.9 . .
C131 C136 C135 119.83(18) . .
C131 C136 H136 120.1 . .
C135 C136 H136 120.1 . .
C111 P101 C121 106.88(8) . .
C111 P101 C101 110.76(9) . .
C121 P101 C101 110.88(8) . .
C111 P101 C131 110.31(8) . .
C121 P101 C131 109.76(8) . .
C101 P101 C131 108.25(8) . .

loop_
_geom_bond_atom_site_label_1
_geom_bond_atom_site_label_2
_geom_bond_distance
_geom_bond_site_symmetry_2
Ni1 S1 2.1945(6) .
Ni1 S1 2.1945(6) 2_556
Ni1 S2 2.1986(5) 2_556
Ni1 S2 2.1986(5) .
S1 C1 1.7322(18) .
S2 C2 1.7346(19) .
S3 C4 1.7505(19) .
S3 C2 1.7504(19) .
S4 C4 1.6776(19) .
C1 C2 1.345(3) .
C1 N3 1.405(2) .
N3 C4 1.341(2) .
N3 C3 1.447(2) .
C3 H3A 0.9800 .
C3 H3B 0.9800 .
C3 H3C 0.9800 .
C3 H3D 0.9800 .
C3 H3E 0.9800 .
C3 H3F 0.9800 .
C101 C106 1.387(3) .
C101 C102 1.402(3) .
C101 P101 1.7994(18) .
C102 C103 1.386(3) .
C102 H102 0.9500 .
C103 C104 1.383(3) .
C103 H103 0.9500 .
C104 C105 1.386(3) .
C104 H104 0.9500 .
C105 C106 1.392(3) .
C105 H105 0.9500 .
C106 H106 0.9500 .
C111 C116 1.393(2) .
C111 C112 1.402(2) .
C111 P101 1.7940(19) .
C112 C113 1.381(3) .
C112 H112 0.9500 .
C113 C114 1.393(3) .
C113 H113 0.9500 .
C114 C115 1.381(3) .
C114 H114 0.9500 .
C115 C116 1.392(3) .
C115 H115 0.9500 .
C116 H116 0.9500 .
C121 C126 1.391(2) .
C121 C122 1.403(3) .
C121 P101 1.7946(18) .
C122 C123 1.381(3) .
C122 H122 0.9500 .
C123 C124 1.387(3) .
C123 H123 0.9500 .
C124 C125 1.386(3) .
C124 H124 0.9500 .
C125 C126 1.385(3) .
C125 H125 0.9500 .
C126 H126 0.9500 .
C131 C136 1.387(3) .
C131 C132 1.397(3) .
C131 P101 1.7992(18) .
C132 C133 1.388(3) .
C132 H132 0.9500 .
C133 C134 1.380(3) .
C133 H133 0.9500 .
C134 C135 1.385(3) .
C134 H134 0.9500 .
C135 C136 1.390(3) .
C135 H135 0.9500 .
C136 H136 0.9500 .

loop_
_geom_torsion_atom_site_label_1
_geom_torsion_atom_site_label_2
_geom_torsion_atom_site_label_3
_geom_torsion_atom_site_label_4
_geom_torsion
_geom_torsion_site_symmetry_1
S1 Ni1 S1 C1 5(100) 2_556
S2 Ni1 S1 C1 176.84(6) 2_556
S2 Ni1 S1 C1 -3.16(6) .
S1 Ni1 S2 C2 2.08(6) .
S1 Ni1 S2 C2 -177.92(6) 2_556
S2 Ni1 S2 C2 -47(100) 2_556
Ni1 S1 C1 C2 4.17(16) .
Ni1 S1 C1 N3 -173.26(13) .
N3 C1 C2 S2 174.65(12) .
S1 C1 C2 S2 -3.0(2) .
N3 C1 C2 S3 -0.64(19) .
S1 C1 C2 S3 -178.29(10) .
Ni1 S2 C2 C1 -0.06(16) .
Ni1 S2 C2 S3 174.35(11) .
C4 S3 C2 C1 1.69(14) .
C4 S3 C2 S2 -173.31(13) .
C2 C1 N3 C4 -1.2(2) .
S1 C1 N3 C4 176.39(13) .
C2 C1 N3 C3 -177.75(16) .
S1 C1 N3 C3 -0.1(2) .
C1 N3 C4 S4 -176.66(13) .
C3 N3 C4 S4 -0.1(2) .
C1 N3 C4 S3 2.46(18) .
C3 N3 C4 S3 178.98(13) .
C2 S3 C4 N3 -2.35(13) .
C2 S3 C4 S4 176.80(12) .
C106 C101 C102 C103 -1.8(3) .
P101 C101 C102 C103 178.08(14) .
C101 C102 C103 C104 1.2(3) .
C102 C103 C104 C105 0.1(3) .
C103 C104 C105 C106 -0.8(3) .
C102 C101 C106 C105 1.0(3) .
P101 C101 C106 C105 -178.83(14) .
C104 C105 C106 C101 0.3(3) .
C116 C111 C112 C113 2.6(3) .
P101 C111 C112 C113 179.97(15) .
C111 C112 C113 C114 -1.7(3) .
C112 C113 C114 C115 -0.6(3) .
C113 C114 C115 C116 1.9(3) .
C114 C115 C116 C111 -1.0(3) .
C112 C111 C116 C115 -1.3(3) .
P101 C111 C116 C115 -178.51(14) .
C126 C121 C122 C123 0.7(3) .
P101 C121 C122 C123 179.44(15) .
C121 C122 C123 C124 -1.2(3) .
C122 C123 C124 C125 0.7(3) .
C123 C124 C125 C126 0.2(3) .
C124 C125 C126 C121 -0.6(3) .
C122 C121 C126 C125 0.2(3) .
P101 C121 C126 C125 -178.51(15) .
C136 C131 C132 C133 -1.3(3) .
P101 C131 C132 C133 179.34(14) .
C131 C132 C133 C134 1.1(3) .
C132 C133 C134 C135 0.0(3) .
C133 C134 C135 C136 -1.0(3) .
C132 C131 C136 C135 0.3(3) .
P101 C131 C136 C135 179.69(14) .
C134 C135 C136 C131 0.8(3) .
C116 C111 P101 C121 114.15(16) .
C112 C111 P101 C121 -63.12(16) .
C116 C111 P101 C101 -124.96(15) .
C112 C111 P101 C101 57.77(16) .
C116 C111 P101 C131 -5.13(18) .
C112 C111 P101 C131 177.60(14) .
C126 C121 P101 C111 125.65(16) .
C122 C121 P101 C111 -53.09(17) .
C126 C121 P101 C101 4.84(18) .
C122 C121 P101 C101 -173.90(14) .
C126 C121 P101 C131 -114.72(16) .
C122 C121 P101 C131 66.55(17) .
C106 C101 P101 C111 1.67(17) .
C102 C101 P101 C111 -178.20(14) .
C106 C101 P101 C121 120.15(15) .
C102 C101 P101 C121 -59.71(16) .
C106 C101 P101 C131 -119.39(15) .
C102 C101 P101 C131 60.75(16) .
C136 C131 P101 C111 117.54(15) .
C132 C131 P101 C111 -63.08(16) .
C136 C131 P101 C121 0.03(17) .
C132 C131 P101 C121 179.41(14) .
C136 C131 P101 C101 -121.12(15) .
C132 C131 P101 C101 58.26(16) .
